data_7114474
loop_
_publ_author_name
'Tipparaju, Suresh Kumar'
'Mandal, Sunil K.'
'Sur, Surojit'
'Puranik, Vedavati G.'
'Sarkar, Amitabha'

_publ_section_title
;
 Cleavage of Si???Ar bond vs Si???Me bond: a remarkable counterion effect
 on reactivityElectronic supplementary information (ESI) available:
 spectroscopic data and experimental section. See
 http://www.rsc.org/suppdata/cc/b2/b205373j/
;
_journal_issue 17
_journal_name_full 'Chemical Communications'
_journal_page_first 1924
_journal_paper_doi 10.1039/b205373j
_journal_year 2002
_chemical_formula_moiety 'C23 H22 Cr O4 Si'
_chemical_formula_sum 'C23 H22 Cr O4 Si'
_chemical_formula_weight 442.50
_chemical_name_common 'Chromoum Complex'
_chemical_name_systematic
; 
? 
;
_space_group_IT_number 14
_symmetry_cell_setting monoclinic
_symmetry_space_group_name_Hall '-P 2yn'
_symmetry_space_group_name_H-M 'P 1 21/n 1'
_atom_sites_solution_hydrogens geom
_atom_sites_solution_primary direct
_atom_sites_solution_secondary difmap
_audit_creation_method SHELXL-97
_cell_angle_alpha 90.000(11)
_cell_angle_beta 107.161(11)
_cell_angle_gamma 90.000(9)
_cell_formula_units_Z 4
_cell_length_a 12.4880(16)
_cell_length_b 9.1030(9)
_cell_length_c 20.682(3)
_cell_measurement_reflns_used 25
_cell_measurement_temperature 293(2)
_cell_measurement_theta_max 16
_cell_measurement_theta_min 9
_cell_volume 2246.4(5)
_computing_cell_refinement 'Enraf-Nonius MACH-3'
_computing_data_collection 'Enraf-Nonius MACH-3'
_computing_data_reduction MACH-3
_computing_molecular_graphics ORTEP
_computing_publication_material SHELXTL
_computing_structure_refinement 'SHELXL-97 (Sheldrick, 1997)'
_computing_structure_solution 'SHELXS-97 (Sheldrick, 1990)'
_diffrn_ambient_temperature 293(2)
_diffrn_measured_fraction_theta_full 0.900
_diffrn_measured_fraction_theta_max 0.900
_diffrn_measurement_device_type MACH-3
_diffrn_radiation_monochromator graphite
_diffrn_radiation_source 'fine-focus sealed tube'
_diffrn_radiation_type 'Mo K\a'
_diffrn_radiation_wavelength 0.70930
_diffrn_reflns_av_R_equivalents 0.0000
_diffrn_reflns_av_sigmaI/netI 0.0245
_diffrn_reflns_limit_h_max 14
_diffrn_reflns_limit_h_min 0
_diffrn_reflns_limit_k_max 10
_diffrn_reflns_limit_k_min 0
_diffrn_reflns_limit_l_max 23
_diffrn_reflns_limit_l_min -24
_diffrn_reflns_number 3546
_diffrn_reflns_theta_full 24.91
_diffrn_reflns_theta_max 24.91
_diffrn_reflns_theta_min 1.71
_diffrn_standards_decay_% <4%
_diffrn_standards_interval_count '1 Hr'
_diffrn_standards_number 3
_exptl_absorpt_coefficient_mu 0.587
_exptl_crystal_colour yellow
_exptl_crystal_density_diffrn 1.308
_exptl_crystal_density_method 'not measured'
_exptl_crystal_description needle
_exptl_crystal_F_000 920
_exptl_crystal_size_max 0.60
_exptl_crystal_size_mid 0.20
_exptl_crystal_size_min 0.15
_refine_diff_density_max 0.271
_refine_diff_density_min -0.263
_refine_diff_density_rms 0.048
_refine_ls_extinction_coef 0.0091(6)
_refine_ls_extinction_expression Fc^*^=kFc[1+0.001xFc^2^\l^3^/sin(2\q)]^-1/4^
_refine_ls_extinction_method SHELXL
_refine_ls_goodness_of_fit_ref 1.065
_refine_ls_hydrogen_treatment mixed
_refine_ls_matrix_type full
_refine_ls_number_parameters 265
_refine_ls_number_reflns 3546
_refine_ls_number_restraints 0
_refine_ls_restrained_S_all 1.065
_refine_ls_R_factor_all 0.0439
_refine_ls_R_factor_gt 0.0341
_refine_ls_shift/su_max 0.000
_refine_ls_shift/su_mean 0.000
_refine_ls_structure_factor_coef Fsqd
_refine_ls_weighting_details 'calc w=1/[\s^2^(Fo^2^)+(0.0412P)^2^+0.9471P] where P=(Fo^2^+2Fc^2^)/3'
_refine_ls_weighting_scheme calc
_refine_ls_wR_factor_gt 0.0811
_refine_ls_wR_factor_ref 0.0877
_reflns_number_gt 3045
_reflns_number_total 3546
_reflns_threshold_expression >2sigma(I)
_cod_data_source_file b205373j.txt
_cod_data_source_block C23H22CrO4Si
_cod_depositor_comments
;
The following automatic conversions were performed:

'_symmetry_cell_setting' value 'Monoclinic' changed to 'monoclinic'
according to
/usr/data/users/saulius/automatic-downloads/retrospective/RSC/lib/dictionaries/cif_core.dic
dictionary named 'cif_core.dic' version 2.4.2 from 2011-04-26.

Automatic conversion script
Id: cif_fix_values 2281 2013-09-26 08:29:07Z andrius 
;
_cod_original_sg_symbol_H-M P21/n
_cod_database_code 7114474

loop_
_symmetry_equiv_pos_as_xyz
'x, y, z'
'-x+1/2, y+1/2, -z+1/2'
'-x, -y, -z'
'x-1/2, -y-1/2, z-1/2'

loop_
_atom_site_label
_atom_site_type_symbol
_atom_site_fract_x
_atom_site_fract_y
_atom_site_fract_z
_atom_site_U_iso_or_equiv
_atom_site_adp_type
_atom_site_occupancy
_atom_site_symmetry_multiplicity
_atom_site_calc_flag
_atom_site_refinement_flags
Cr Cr 0.35549(3) 0.58453(4) 0.117021(18) 0.03667(13) Uani 1 1 d .
Si Si 0.17129(5) 0.91834(8) 0.08372(4) 0.04304(18) Uani 1 1 d .
O1 O 0.13562(17) 0.4800(2) 0.02430(11) 0.0749(6) Uani 1 1 d .
O2 O 0.2964(2) 0.4146(3) 0.22534(12) 0.0917(8) Uani 1 1 d .
O3 O 0.46223(18) 0.3131(2) 0.08315(11) 0.0732(6) Uani 1 1 d .
O4 O 0.17373(12) 0.90283(18) 0.00419(8) 0.0431(4) Uani 1 1 d .
C1 C 0.2193(2) 0.5238(3) 0.05831(14) 0.0495(6) Uani 1 1 d .
C2 C 0.3185(2) 0.4801(3) 0.18303(14) 0.0555(7) Uani 1 1 d .
C3 C 0.4198(2) 0.4178(3) 0.09582(13) 0.0465(6) Uani 1 1 d .
C4 C 0.4820(2) 0.7167(3) 0.19213(14) 0.0526(7) Uani 1 1 d .
H4 H 0.5259 0.6913 0.2354 0.063 Uiso 1 1 calc R
C5 C 0.3760(2) 0.7809(3) 0.18246(13) 0.0478(6) Uani 1 1 d .
H5 H 0.3497 0.7957 0.2196 0.057 Uiso 1 1 calc R
C6 C 0.30922(19) 0.8230(3) 0.11793(12) 0.0409(6) Uani 1 1 d .
C7 C 0.35169(18) 0.7976(2) 0.06152(12) 0.0382(5) Uani 1 1 d .
C8 C 0.45634(19) 0.7317(3) 0.07070(13) 0.0457(6) Uani 1 1 d .
H8 H 0.4830 0.7146 0.0339 0.055 Uiso 1 1 calc R
C9 C 0.5209(2) 0.6914(3) 0.13661(14) 0.0519(7) Uani 1 1 d .
H9 H 0.5905 0.6473 0.1430 0.062 Uiso 1 1 calc R
C10 C 0.27781(18) 0.8584(3) -0.00604(12) 0.0402(5) Uani 1 1 d .
C11 C 0.2563(2) 0.7483(3) -0.06270(12) 0.0434(6) Uani 1 1 d .
H11 H 0.3184 0.7122 -0.0737 0.052 Uiso 1 1 calc R
C12 C 0.1577(2) 0.6988(3) -0.09802(12) 0.0469(6) Uani 1 1 d .
H12 H 0.0963 0.7335 -0.0858 0.056 Uiso 1 1 calc R
C13 C 0.1338(2) 0.5941(3) -0.15495(12) 0.0499(6) Uani 1 1 d .
C14 C 0.0310(3) 0.5217(3) -0.17438(15) 0.0640(8) Uani 1 1 d .
H14 H -0.0212 0.5393 -0.1512 0.077 Uiso 1 1 calc R
C15 C 0.0058(4) 0.4242(4) -0.22767(19) 0.0870(12) Uani 1 1 d .
H15 H -0.0630 0.3764 -0.2401 0.104 Uiso 1 1 calc R
C16 C 0.0814(5) 0.3971(4) -0.26250(19) 0.1003(15) Uani 1 1 d .
H16 H 0.0637 0.3315 -0.2986 0.120 Uiso 1 1 calc R
C17 C 0.1835(4) 0.4667(4) -0.24418(17) 0.0907(12) Uani 1 1 d .
H17 H 0.2352 0.4473 -0.2675 0.109 Uiso 1 1 calc R
C18 C 0.2095(3) 0.5659(3) -0.19101(15) 0.0654(8) Uani 1 1 d .
H18 H 0.2782 0.6141 -0.1793 0.078 Uiso 1 1 calc R
C19 C 0.3371(2) 0.9962(3) -0.02342(14) 0.0497(6) Uani 1 1 d .
H19A H 0.3606 1.0585 0.0163 0.060 Uiso 1 1 calc R
H19B H 0.4040 0.9652 -0.0344 0.060 Uiso 1 1 calc R
C20 C 0.2657(3) 1.0842(4) -0.08098(16) 0.0647(8) Uani 1 1 d .
H20 H 0.2359 1.0349 -0.1217 0.078 Uiso 1 1 calc R
C21 C 0.2415(3) 1.2198(4) -0.0801(2) 0.0805(10) Uani 1 1 d .
H21A H 0.2692 1.2742 -0.0407 0.097 Uiso 1 1 calc R
H21B H 0.1960 1.2645 -0.1190 0.097 Uiso 1 1 calc R
C22 C 0.0458(2) 0.8293(4) 0.09437(16) 0.0680(8) Uani 1 1 d .
H22A H -0.0192 0.8860 0.0717 0.102 Uiso 1 1 calc R
H22B H 0.0521 0.8228 0.1417 0.102 Uiso 1 1 calc R
H22C H 0.0389 0.7323 0.0753 0.102 Uiso 1 1 calc R
C23 C 0.1796(3) 1.1130(3) 0.11143(17) 0.0717(9) Uani 1 1 d .
H23A H 0.2459 1.1572 0.1056 0.108 Uiso 1 1 calc R
H23B H 0.1823 1.1173 0.1583 0.108 Uiso 1 1 calc R
H23C H 0.1147 1.1651 0.0847 0.108 Uiso 1 1 calc R

loop_
_atom_site_aniso_label
_atom_site_aniso_U_11
_atom_site_aniso_U_22
_atom_site_aniso_U_33
_atom_site_aniso_U_23
_atom_site_aniso_U_13
_atom_site_aniso_U_12
Cr 0.0342(2) 0.0341(2) 0.0406(2) -0.00108(17) 0.00931(15) 0.00051(16)
Si 0.0406(4) 0.0371(4) 0.0545(4) 0.0000(3) 0.0188(3) 0.0038(3)
O1 0.0500(12) 0.0667(13) 0.0904(15) 0.0018(12) -0.0065(11) -0.0158(11)
O2 0.126(2) 0.0911(18) 0.0711(14) 0.0078(13) 0.0490(15) -0.0279(15)
O3 0.0741(14) 0.0564(13) 0.0919(16) -0.0127(11) 0.0286(12) 0.0176(11)
O4 0.0329(8) 0.0453(10) 0.0529(10) 0.0047(8) 0.0153(7) 0.0055(7)
C1 0.0468(15) 0.0388(14) 0.0585(16) 0.0046(12) 0.0088(13) 0.0002(12)
C2 0.0651(17) 0.0515(16) 0.0520(16) -0.0055(14) 0.0204(14) -0.0058(14)
C3 0.0445(13) 0.0454(15) 0.0508(14) -0.0023(12) 0.0158(11) 0.0021(12)
C4 0.0466(15) 0.0492(16) 0.0499(15) -0.0073(12) -0.0045(12) -0.0054(12)
C5 0.0515(15) 0.0421(14) 0.0472(14) -0.0111(12) 0.0104(12) -0.0045(12)
C6 0.0403(13) 0.0314(13) 0.0495(14) -0.0066(10) 0.0111(11) -0.0025(10)
C7 0.0341(12) 0.0324(12) 0.0484(13) -0.0019(10) 0.0124(10) -0.0057(9)
C8 0.0354(12) 0.0446(14) 0.0581(15) 0.0029(12) 0.0153(11) -0.0021(11)
C9 0.0301(12) 0.0494(16) 0.0702(18) 0.0011(13) 0.0056(12) -0.0016(11)
C10 0.0318(11) 0.0403(13) 0.0514(14) 0.0035(11) 0.0166(10) 0.0021(10)
C11 0.0403(13) 0.0437(14) 0.0481(14) 0.0044(11) 0.0159(11) 0.0043(11)
C12 0.0448(14) 0.0443(14) 0.0512(14) 0.0059(12) 0.0135(12) 0.0028(11)
C13 0.0593(15) 0.0388(14) 0.0439(14) 0.0090(12) 0.0034(12) 0.0033(12)
C14 0.0681(19) 0.0529(17) 0.0572(17) 0.0108(15) -0.0028(14) -0.0042(15)
C15 0.104(3) 0.054(2) 0.073(2) 0.0051(18) -0.021(2) -0.008(2)
C16 0.145(4) 0.065(2) 0.061(2) -0.0121(18) -0.015(3) 0.016(3)
C17 0.129(3) 0.083(3) 0.056(2) -0.0060(19) 0.022(2) 0.030(3)
C18 0.079(2) 0.0589(19) 0.0549(17) 0.0035(15) 0.0150(15) 0.0076(16)
C19 0.0422(14) 0.0431(15) 0.0657(17) 0.0058(13) 0.0192(12) -0.0046(11)
C20 0.0681(19) 0.0590(19) 0.0660(18) 0.0142(16) 0.0183(15) -0.0135(16)
C21 0.062(2) 0.071(2) 0.106(3) 0.033(2) 0.0193(19) 0.0024(17)
C22 0.0500(16) 0.082(2) 0.080(2) 0.0145(18) 0.0320(15) 0.0019(15)
C23 0.089(2) 0.0477(18) 0.080(2) -0.0081(15) 0.0284(18) 0.0124(16)

loop_
_atom_type_symbol
_atom_type_description
_atom_type_scat_dispersion_real
_atom_type_scat_dispersion_imag
_atom_type_scat_source
Cr Cr 0.3209 0.6236 'International Tables Vol C Tables 4.2.6.8 and 6.1.1.4'
Si Si 0.0817 0.0704 'International Tables Vol C Tables 4.2.6.8 and 6.1.1.4'
O O 0.0106 0.0060 'International Tables Vol C Tables 4.2.6.8 and 6.1.1.4'
C C 0.0033 0.0016 'International Tables Vol C Tables 4.2.6.8 and 6.1.1.4'
H H 0.0000 0.0000 'International Tables Vol C Tables 4.2.6.8 and 6.1.1.4'

loop_
_geom_angle_atom_site_label_1
_geom_angle_atom_site_label_2
_geom_angle_atom_site_label_3
_geom_angle
C3 Cr C2 88.45(12)
C3 Cr C1 88.75(11)
C2 Cr C1 87.08(12)
C3 Cr C9 87.51(11)
C2 Cr C9 121.32(11)
C1 Cr C9 151.22(11)
C3 Cr C5 146.88(10)
C2 Cr C5 88.43(11)
C1 Cr C5 123.99(11)
C9 Cr C5 66.34(10)
C3 Cr C4 110.25(11)
C2 Cr C4 92.52(11)
C1 Cr C4 160.98(11)
C9 Cr C4 36.66(10)
C5 Cr C4 37.04(10)
C3 Cr C8 92.97(10)
C2 Cr C8 158.04(11)
C1 Cr C8 114.86(11)
C9 Cr C8 37.02(9)
C5 Cr C8 78.46(10)
C4 Cr C8 66.44(10)
C3 Cr C7 122.57(10)
C2 Cr C7 148.98(11)
C1 Cr C7 92.61(10)
C9 Cr C7 65.89(9)
C5 Cr C7 66.17(9)
C4 Cr C7 78.03(9)
C8 Cr C7 36.35(8)
C3 Cr C6 159.25(10)
C2 Cr C6 111.91(11)
C1 Cr C6 96.01(10)
C9 Cr C6 78.60(9)
C5 Cr C6 36.66(9)
C4 Cr C6 66.52(9)
C8 Cr C6 66.69(9)
C7 Cr C6 37.25(8)
O4 Si C22 110.33(12)
O4 Si C23 111.81(12)
C22 Si C23 110.90(15)
O4 Si C6 92.94(9)
C22 Si C6 118.23(13)
C23 Si C6 111.40(13)
C10 O4 Si 116.88(14)
O1 C1 Cr 176.3(2)
O2 C2 Cr 179.1(3)
O3 C3 Cr 178.8(3)
C9 C4 C5 119.7(2)
C9 C4 Cr 71.46(14)
C5 C4 Cr 71.29(14)
C6 C5 C4 121.3(2)
C6 C5 Cr 73.11(14)
C4 C5 Cr 71.67(14)
C5 C6 C7 118.1(2)
C5 C6 Si 135.19(19)
C7 C6 Si 106.67(16)
C5 C6 Cr 70.23(14)
C7 C6 Cr 71.36(13)
Si C6 Cr 130.92(12)
C8 C7 C6 120.9(2)
C8 C7 C10 124.4(2)
C6 C7 C10 114.5(2)
C8 C7 Cr 71.47(14)
C6 C7 Cr 71.39(13)
C10 C7 Cr 133.91(16)
C7 C8 C9 119.2(2)
C7 C8 Cr 72.18(13)
C9 C8 Cr 70.42(14)
C4 C9 C8 120.9(2)
C4 C9 Cr 71.88(15)
C8 C9 Cr 72.57(14)
O4 C10 C11 109.94(18)
O4 C10 C7 107.17(18)
C11 C10 C7 113.0(2)
O4 C10 C19 108.72(19)
C11 C10 C19 110.2(2)
C7 C10 C19 107.63(19)
C12 C11 C10 125.8(2)
C11 C12 C13 127.0(2)
C18 C13 C14 118.2(3)
C18 C13 C12 122.5(3)
C14 C13 C12 119.2(3)
C15 C14 C13 120.6(3)
C16 C15 C14 120.5(4)
C15 C16 C17 120.0(4)
C16 C17 C18 120.1(4)
C17 C18 C13 120.6(3)
C20 C19 C10 113.9(2)
C21 C20 C19 126.8(3)

loop_
_geom_bond_atom_site_label_1
_geom_bond_atom_site_label_2
_geom_bond_distance
Cr C3 1.830(3)
Cr C2 1.831(3)
Cr C1 1.858(3)
Cr C9 2.210(2)
Cr C5 2.211(2)
Cr C4 2.216(2)
Cr C8 2.238(2)
Cr C7 2.247(2)
Cr C6 2.248(2)
Si O4 1.6601(17)
Si C22 1.834(3)
Si C23 1.856(3)
Si C6 1.871(2)
O1 C1 1.146(3)
O2 C2 1.157(3)
O3 C3 1.158(3)
O4 C10 1.435(3)
C4 C9 1.392(4)
C4 C5 1.406(4)
C5 C6 1.403(3)
C6 C7 1.436(3)
C7 C8 1.399(3)
C7 C10 1.533(3)
C8 C9 1.412(4)
C10 C11 1.504(3)
C10 C19 1.552(3)
C11 C12 1.312(3)
C12 C13 1.475(4)
C13 C18 1.390(4)
C13 C14 1.393(4)
C14 C15 1.377(5)
C15 C16 1.368(6)
C16 C17 1.373(6)
C17 C18 1.385(4)
C19 C20 1.493(4)
C20 C21 1.272(4)
